data_2241735
loop_
_publ_author_name
'Lessard, Beno\?\^it H.'
'Lough, Alan J.'
'Bender, Timothy P.'

_publ_section_title
;
 Crystal structures of bis(phenoxy)silicon phthalocyanines: increasing
 \p--\p interactions, solubility and disorder and no halogen bonding
 observed
;
_journal_coeditor_code HB7581
_journal_issue 7
_journal_name_full 'Acta Crystallographica Section E'
_journal_page_first 988
_journal_page_last 994
_journal_paper_doi 10.1107/S205698901600935X
_journal_volume 72
_journal_year 2016
_chemical_formula_iupac 'C46 H30 N8 O2 Si'
_chemical_formula_moiety 'C46 H30 N8 O2 Si'
_chemical_formula_sum 'C46 H30 N8 O2 Si'
_chemical_formula_weight 754.87
_chemical_name_systematic
;
Bis(3-methylphenoxy)(phthalocyanine)silicon
;
_space_group_IT_number 4
_symmetry_cell_setting monoclinic
_symmetry_space_group_name_Hall 'P 2yb'
_symmetry_space_group_name_H-M 'P 1 21 1'
_atom_sites_solution_hydrogens geom
_atom_sites_solution_primary direct
_atom_sites_solution_secondary difmap
_audit_creation_method SHELXL-97
_cell_angle_alpha 90.00
_cell_angle_beta 115.860(3)
_cell_angle_gamma 90.00
_cell_formula_units_Z 2
_cell_length_a 10.2566(4)
_cell_length_b 16.5665(8)
_cell_length_c 11.5120(5)
_cell_measurement_reflns_used 6829
_cell_measurement_temperature 147(2)
_cell_measurement_theta_max 66.18
_cell_measurement_theta_min 4.27
_cell_volume 1760.20(14)
_computing_cell_refinement
;
SAINT (Bruker, 2011)
;
_computing_data_collection
;
APEX2 (Bruker, 2011)
;
_computing_data_reduction
;
SAINT (Bruker, 2011)
;
_computing_molecular_graphics
;
Mercury (Macrae et al., 2006)
;
_computing_publication_material
;
SHELXTL (Sheldrick, 2008)
;
_computing_structure_refinement
;
SHELXL97 (Sheldrick, 2008)
;
_computing_structure_solution
;
SHELXS97 (Sheldrick, 2008)
;
_diffrn_ambient_temperature 147(2)
_diffrn_measured_fraction_theta_full 0.968
_diffrn_measured_fraction_theta_max 0.968
_diffrn_measurement_device_type 'Bruker Kappa APEX DUO CCD'
_diffrn_measurement_method '\f and \w scans'
_diffrn_radiation_monochromator 'multi-layer optics'
_diffrn_radiation_source 'Bruker ImuS'
_diffrn_radiation_type CuK\a
_diffrn_radiation_wavelength 1.54178
_diffrn_reflns_av_R_equivalents 0.0423
_diffrn_reflns_av_sigmaI/netI 0.0524
_diffrn_reflns_limit_h_max 12
_diffrn_reflns_limit_h_min -11
_diffrn_reflns_limit_k_max 18
_diffrn_reflns_limit_k_min -19
_diffrn_reflns_limit_l_max 11
_diffrn_reflns_limit_l_min -13
_diffrn_reflns_number 11133
_diffrn_reflns_theta_full 66.49
_diffrn_reflns_theta_max 66.49
_diffrn_reflns_theta_min 4.27
_exptl_absorpt_coefficient_mu 1.036
_exptl_absorpt_correction_T_max 0.7528
_exptl_absorpt_correction_T_min 0.6063
_exptl_absorpt_correction_type multi-scan
_exptl_absorpt_process_details
;
(SADABS; Bruker, 2011)
;
_exptl_crystal_colour blue
_exptl_crystal_density_diffrn 1.424
_exptl_crystal_density_method 'not measured'
_exptl_crystal_description needle
_exptl_crystal_F_000 784
_exptl_crystal_size_max 0.27
_exptl_crystal_size_mid 0.08
_exptl_crystal_size_min 0.03
_refine_diff_density_max 0.198
_refine_diff_density_min -0.437
_refine_ls_abs_structure_details
;
Flack (1983), 2431 Friedel pairs
;
_refine_ls_abs_structure_Flack 0.51(4)
_refine_ls_extinction_method none
_refine_ls_goodness_of_fit_ref 1.027
_refine_ls_hydrogen_treatment constr
_refine_ls_matrix_type full
_refine_ls_number_parameters 516
_refine_ls_number_reflns 5548
_refine_ls_number_restraints 1
_refine_ls_restrained_S_all 1.027
_refine_ls_R_factor_all 0.0514
_refine_ls_R_factor_gt 0.0439
_refine_ls_shift/su_max 0.001
_refine_ls_shift/su_mean 0.000
_refine_ls_structure_factor_coef Fsqd
_refine_ls_weighting_details 'calc w=1/[\s^2^(Fo^2^)+(0.0535P)^2^+0.6078P] where P=(Fo^2^+2Fc^2^)/3'
_refine_ls_weighting_scheme calc
_refine_ls_wR_factor_gt 0.1061
_refine_ls_wR_factor_ref 0.1111
_reflns_number_gt 4909
_reflns_number_total 5548
_reflns_threshold_expression I>2\s(I)
_cod_data_source_file hb7581sup1.cif
_cod_data_source_block 3MP2-SiPc
_cod_original_cell_volume 1760.20(13)
_cod_original_sg_symbol_H-M 'P 21'
_cod_database_code 2241735

loop_
_symmetry_equiv_pos_as_xyz
'x, y, z'
'-x, y+1/2, -z'

loop_
_atom_site_type_symbol
_atom_site_label
_atom_site_fract_x
_atom_site_fract_y
_atom_site_fract_z
_atom_site_U_iso_or_equiv
_atom_site_adp_type
_atom_site_calc_flag
_atom_site_refinement_flags
_atom_site_occupancy
_atom_site_symmetry_multiplicity
Si Si1 0.25875(11) 0.47830(9) 0.25868(9) 0.02494(17) Uani d . 1 1
O O1 0.2884(3) 0.39581(16) 0.1824(2) 0.0290(6) Uani d . 1 1
O O2 0.2301(2) 0.56160(17) 0.33650(19) 0.0266(6) Uani d . 1 1
N N1 0.4400(3) 0.5208(2) 0.2753(2) 0.0235(7) Uani d . 1 1
N N2 0.3569(3) 0.5980(2) 0.0763(3) 0.0283(7) Uani d . 1 1
N N3 0.1579(3) 0.5340(2) 0.0995(3) 0.0270(7) Uani d . 1 1
N N4 -0.0891(3) 0.4903(2) 0.0372(2) 0.0276(7) Uani d . 1 1
N N5 0.0788(3) 0.4350(2) 0.2432(2) 0.0265(7) Uani d . 1 1
N N6 0.1590(3) 0.3578(2) 0.4415(3) 0.0289(7) Uani d . 1 1
N N7 0.3600(3) 0.4220(2) 0.4188(2) 0.0258(7) Uani d . 1 1
N N8 0.6078(3) 0.4650(2) 0.4808(3) 0.0278(7) Uani d . 1 1
C C1 0.5733(4) 0.5069(2) 0.3729(3) 0.0268(9) Uani d . 1 1
C C2 0.6846(4) 0.5463(2) 0.3453(3) 0.0285(9) Uani d . 1 1
C C3 0.8346(4) 0.5475(3) 0.4119(3) 0.0324(9) Uani d . 1 1
H H3A 0.8835 0.5218 0.4934 0.039 Uiso calc R 1 1
C C4 0.9092(4) 0.5869(3) 0.3555(3) 0.0369(10) Uani d . 1 1
H H4A 1.0120 0.5887 0.3985 0.044 Uiso calc R 1 1
C C5 0.8360(4) 0.6254(3) 0.2339(4) 0.0346(10) Uani d . 1 1
H H5A 0.8906 0.6520 0.1966 0.042 Uiso calc R 1 1
C C6 0.6871(4) 0.6248(3) 0.1691(3) 0.0313(9) Uani d . 1 1
H H6A 0.6376 0.6513 0.0883 0.038 Uiso calc R 1 1
C C7 0.6117(4) 0.5839(2) 0.2267(3) 0.0268(9) Uani d . 1 1
C C8 0.4576(4) 0.5688(2) 0.1855(3) 0.0264(8) Uani d . 1 1
C C9 0.2206(4) 0.5802(3) 0.0375(3) 0.0280(9) Uani d . 1 1
C C10 0.1101(4) 0.6066(3) -0.0867(3) 0.0277(8) Uani d . 1 1
C C11 0.1158(4) 0.6537(3) -0.1856(3) 0.0341(10) Uani d . 1 1
H H11A 0.2035 0.6783 -0.1763 0.041 Uiso calc R 1 1
C C12 -0.0104(4) 0.6629(3) -0.2966(3) 0.0346(10) Uani d . 1 1
H H12A -0.0090 0.6938 -0.3656 0.042 Uiso calc R 1 1
C C13 -0.1409(4) 0.6280(3) -0.3111(3) 0.0350(10) Uani d . 1 1
H H13A -0.2258 0.6353 -0.3895 0.042 Uiso calc R 1 1
C C14 -0.1475(4) 0.5829(3) -0.2121(3) 0.0301(9) Uani d . 1 1
H H14A -0.2361 0.5601 -0.2205 0.036 Uiso calc R 1 1
C C15 -0.0202(4) 0.5725(3) -0.1006(3) 0.0288(9) Uani d . 1 1
C C16 0.0115(4) 0.5290(3) 0.0167(3) 0.0277(9) Uani d . 1 1
C C17 -0.0582(4) 0.4489(2) 0.1432(3) 0.0267(9) Uani d . 1 1
C C18 -0.1672(4) 0.4097(2) 0.1710(3) 0.0277(9) Uani d . 1 1
C C19 -0.3173(4) 0.4088(2) 0.1052(3) 0.0302(9) Uani d . 1 1
H H19A -0.3672 0.4354 0.0247 0.036 Uiso calc R 1 1
C C20 -0.3912(4) 0.3666(3) 0.1636(3) 0.0328(9) Uani d . 1 1
H H20A -0.4939 0.3630 0.1207 0.039 Uiso calc R 1 1
C C21 -0.3177(4) 0.3299(3) 0.2828(4) 0.0352(10) Uani d . 1 1
H H21A -0.3717 0.3032 0.3205 0.042 Uiso calc R 1 1
C C22 -0.1689(4) 0.3310(3) 0.3483(3) 0.0307(9) Uani d . 1 1
H H22A -0.1198 0.3054 0.4299 0.037 Uiso calc R 1 1
C C23 -0.0933(4) 0.3709(2) 0.2904(3) 0.0270(8) Uani d . 1 1
C C24 0.0580(4) 0.3869(2) 0.3319(3) 0.0266(8) Uani d . 1 1
C C25 0.2982(4) 0.3746(3) 0.4805(3) 0.0249(8) Uani d . 1 1
C C26 0.4081(4) 0.3485(3) 0.6055(3) 0.0285(8) Uani d . 1 1
C C27 0.4001(4) 0.3019(3) 0.7021(3) 0.0316(9) Uani d . 1 1
H H27A 0.3114 0.2785 0.6926 0.038 Uiso calc R 1 1
C C28 0.5274(4) 0.2911(3) 0.8131(3) 0.0352(10) Uani d . 1 1
H H28A 0.5264 0.2595 0.8815 0.042 Uiso calc R 1 1
C C29 0.6570(4) 0.3258(3) 0.8266(3) 0.0334(9) Uani d . 1 1
H H29A 0.7421 0.3179 0.9047 0.040 Uiso calc R 1 1
C C30 0.6654(4) 0.3713(3) 0.7299(3) 0.0320(9) Uani d . 1 1
H H30A 0.7544 0.3939 0.7390 0.038 Uiso calc R 1 1
C C31 0.5375(4) 0.3825(3) 0.6184(3) 0.0271(9) Uani d . 1 1
C C32 0.5058(4) 0.4273(2) 0.5001(3) 0.0254(8) Uani d . 1 1
C C33 0.1975(4) 0.3625(3) 0.0649(3) 0.0269(9) Uani d . 1 1
C C34 0.1916(4) 0.3949(3) -0.0485(3) 0.0334(9) Uani d . 1 1
H H34A 0.2538 0.4385 -0.0443 0.040 Uiso calc R 1 1
C C35 0.0947(4) 0.3641(3) -0.1699(3) 0.0369(10) Uani d . 1 1
C C36 0.0095(4) 0.2991(3) -0.1735(4) 0.0413(11) Uani d . 1 1
H H36A -0.0568 0.2774 -0.2541 0.050 Uiso calc R 1 1
C C37 0.0204(4) 0.2654(3) -0.0604(4) 0.0408(11) Uani d . 1 1
H H37A -0.0373 0.2195 -0.0648 0.049 Uiso calc R 1 1
C C38 0.1119(4) 0.2957(3) 0.0591(3) 0.0314(9) Uani d . 1 1
H H38A 0.1165 0.2718 0.1357 0.038 Uiso calc R 1 1
C C39 0.0801(5) 0.4049(3) -0.2914(3) 0.0517(13) Uani d . 1 1
H H39A 0.0626 0.3642 -0.3584 0.077 Uiso calc R 1 1
H H39B 0.1695 0.4344 -0.2744 0.077 Uiso calc R 1 1
H H39C -0.0015 0.4428 -0.3208 0.077 Uiso calc R 1 1
C C40 0.3230(4) 0.5949(3) 0.4516(3) 0.0275(9) Uani d . 1 1
C C41 0.3322(4) 0.5644(3) 0.5675(3) 0.0300(9) Uani d . 1 1
H H41A 0.2701 0.5213 0.5656 0.036 Uiso calc R 1 1
C C42 0.4292(4) 0.5950(3) 0.6852(3) 0.0375(10) Uani d . 1 1
C C43 0.5138(4) 0.6615(3) 0.6862(3) 0.0377(10) Uani d . 1 1
H H43A 0.5814 0.6836 0.7659 0.045 Uiso calc R 1 1
C C44 0.4987(4) 0.6952(3) 0.5704(4) 0.0346(9) Uani d . 1 1
H H44A 0.5532 0.7419 0.5720 0.042 Uiso calc R 1 1
C C45 0.4063(4) 0.6623(3) 0.4537(3) 0.0336(9) Uani d . 1 1
H H45A 0.3991 0.6851 0.3754 0.040 Uiso calc R 1 1
C C46 0.4508(5) 0.5569(3) 0.8108(3) 0.0514(12) Uani d . 1 1
H H46A 0.4249 0.4996 0.7968 0.077 Uiso calc R 1 1
H H46B 0.3891 0.5840 0.8440 0.077 Uiso calc R 1 1
H H46C 0.5525 0.5622 0.8734 0.077 Uiso calc R 1 1

loop_
_atom_site_aniso_label
_atom_site_aniso_U_11
_atom_site_aniso_U_22
_atom_site_aniso_U_33
_atom_site_aniso_U_12
_atom_site_aniso_U_13
_atom_site_aniso_U_23
Si1 0.0259(4) 0.0263(4) 0.0259(4) -0.0001(3) 0.0143(3) 0.0008(3)
O1 0.0319(12) 0.0291(17) 0.0296(11) -0.0004(11) 0.0167(10) -0.0026(10)
O2 0.0232(11) 0.0313(17) 0.0263(11) -0.0027(10) 0.0117(10) -0.0046(10)
N1 0.0230(13) 0.0267(18) 0.0247(13) -0.0033(12) 0.0141(12) -0.0011(12)
N2 0.0321(15) 0.025(2) 0.0295(14) -0.0007(13) 0.0154(13) 0.0011(12)
N3 0.0293(15) 0.028(2) 0.0296(13) -0.0007(13) 0.0181(12) -0.0044(12)
N4 0.0275(14) 0.032(2) 0.0247(13) 0.0007(13) 0.0125(12) -0.0017(12)
N5 0.0299(14) 0.0259(19) 0.0254(13) 0.0006(13) 0.0136(12) 0.0001(12)
N6 0.0329(15) 0.029(2) 0.0302(14) -0.0011(13) 0.0186(13) -0.0004(12)
N7 0.0296(15) 0.0260(19) 0.0264(13) 0.0007(13) 0.0166(12) 0.0047(12)
N8 0.0271(14) 0.029(2) 0.0320(14) -0.0009(12) 0.0173(12) 0.0016(12)
C1 0.0330(18) 0.027(2) 0.0253(16) -0.0025(15) 0.0177(15) -0.0053(14)
C2 0.0338(18) 0.024(2) 0.0359(17) -0.0014(16) 0.0230(16) -0.0017(15)
C3 0.0306(18) 0.036(3) 0.0338(17) -0.0027(16) 0.0167(16) -0.0024(16)
C4 0.0291(18) 0.041(3) 0.043(2) -0.0025(16) 0.0177(17) -0.0079(17)
C5 0.040(2) 0.032(3) 0.0430(19) -0.0036(17) 0.0284(18) 0.0026(16)
C6 0.0333(19) 0.031(3) 0.0369(18) -0.0015(16) 0.0218(17) 0.0027(15)
C7 0.0313(18) 0.025(2) 0.0281(16) -0.0010(15) 0.0162(15) -0.0013(14)
C8 0.0308(17) 0.023(2) 0.0327(16) -0.0013(15) 0.0206(15) -0.0071(14)
C9 0.0333(19) 0.026(2) 0.0334(17) 0.0006(15) 0.0221(16) -0.0040(15)
C10 0.0326(18) 0.026(2) 0.0246(15) 0.0015(16) 0.0120(15) 0.0011(15)
C11 0.0354(19) 0.035(3) 0.0378(18) -0.0009(17) 0.0216(17) 0.0033(17)
C12 0.042(2) 0.034(3) 0.0303(17) 0.0005(17) 0.0177(17) 0.0080(16)
C13 0.040(2) 0.035(3) 0.0295(17) 0.0091(17) 0.0150(16) 0.0040(16)
C14 0.0299(17) 0.026(2) 0.0345(17) 0.0033(16) 0.0145(16) -0.0014(15)
C15 0.0363(19) 0.026(2) 0.0279(15) 0.0045(16) 0.0173(15) -0.0027(15)
C16 0.0250(17) 0.030(3) 0.0297(16) 0.0028(16) 0.0138(15) -0.0011(15)
C17 0.0237(17) 0.026(2) 0.0297(16) 0.0031(15) 0.0114(15) -0.0018(14)
C18 0.0281(17) 0.027(2) 0.0305(16) -0.0011(16) 0.0155(15) -0.0064(15)
C19 0.0274(17) 0.029(2) 0.0354(17) -0.0008(15) 0.0145(16) -0.0080(15)
C20 0.0295(18) 0.033(3) 0.0403(19) -0.0044(16) 0.0195(16) -0.0083(17)
C21 0.0354(19) 0.033(3) 0.050(2) -0.0074(18) 0.0299(18) -0.0115(17)
C22 0.0373(19) 0.026(2) 0.0344(18) -0.0046(16) 0.0204(16) -0.0048(15)
C23 0.0281(18) 0.026(2) 0.0318(16) -0.0011(15) 0.0178(15) -0.0049(15)
C24 0.0341(19) 0.021(2) 0.0288(16) 0.0013(16) 0.0177(15) 0.0015(14)
C25 0.0251(17) 0.024(2) 0.0275(15) 0.0006(14) 0.0128(14) 0.0027(14)
C26 0.0352(18) 0.024(2) 0.0326(17) 0.0026(16) 0.0205(16) 0.0019(15)
C27 0.0373(19) 0.026(2) 0.0326(18) 0.0024(16) 0.0161(17) 0.0059(16)
C28 0.043(2) 0.030(3) 0.0352(19) 0.0047(18) 0.0188(17) 0.0020(16)
C29 0.0335(19) 0.034(3) 0.0288(17) 0.0014(16) 0.0099(16) 0.0000(15)
C30 0.0336(19) 0.035(3) 0.0278(16) 0.0002(17) 0.0138(15) 0.0005(16)
C31 0.0265(17) 0.030(2) 0.0265(16) 0.0019(15) 0.0135(15) 0.0021(15)
C32 0.0310(17) 0.022(2) 0.0270(15) -0.0004(15) 0.0162(15) -0.0009(14)
C33 0.0258(17) 0.028(2) 0.0266(16) 0.0010(15) 0.0114(15) -0.0017(15)
C34 0.0383(19) 0.033(3) 0.0378(19) 0.0046(17) 0.0245(16) -0.0002(16)
C35 0.045(2) 0.033(3) 0.0327(18) 0.0109(18) 0.0172(17) -0.0020(17)
C36 0.040(2) 0.037(3) 0.042(2) 0.0057(18) 0.0128(18) -0.0098(18)
C37 0.038(2) 0.033(3) 0.051(2) 0.0008(17) 0.0188(19) -0.0056(19)
C38 0.0345(18) 0.024(2) 0.044(2) 0.0034(16) 0.0249(17) 0.0016(16)
C39 0.075(3) 0.054(3) 0.0285(17) 0.016(2) 0.0245(19) 0.0034(18)
C40 0.0239(16) 0.029(2) 0.0314(16) 0.0067(15) 0.0138(14) 0.0010(15)
C41 0.0385(19) 0.024(2) 0.0309(17) -0.0026(16) 0.0186(16) -0.0013(14)
C42 0.041(2) 0.041(3) 0.0330(17) 0.0140(18) 0.0181(16) 0.0023(17)
C43 0.039(2) 0.034(3) 0.0355(18) 0.0060(17) 0.0115(16) -0.0079(16)
C44 0.0368(19) 0.024(2) 0.046(2) -0.0021(16) 0.0216(18) -0.0039(17)
C45 0.038(2) 0.029(3) 0.0331(18) -0.0027(17) 0.0149(17) -0.0001(16)
C46 0.068(3) 0.055(3) 0.0336(19) 0.013(2) 0.024(2) 0.0043(19)

loop_
_atom_type_symbol
_atom_type_description
_atom_type_scat_dispersion_real
_atom_type_scat_dispersion_imag
_atom_type_scat_source
C C 0.0181 0.0091 'International Tables Vol C Tables 4.2.6.8 and 6.1.1.4'
H H 0.0000 0.0000 'International Tables Vol C Tables 4.2.6.8 and 6.1.1.4'
N N 0.0311 0.0180 'International Tables Vol C Tables 4.2.6.8 and 6.1.1.4'
O O 0.0492 0.0322 'International Tables Vol C Tables 4.2.6.8 and 6.1.1.4'
Si Si 0.2541 0.3302 'International Tables Vol C Tables 4.2.6.8 and 6.1.1.4'

loop_
_geom_angle_atom_site_label_1
_geom_angle_atom_site_label_2
_geom_angle_atom_site_label_3
_geom_angle
O1 Si1 O2 179.59(14)
O1 Si1 N3 92.10(13)
O2 Si1 N3 88.17(13)
O1 Si1 N5 91.88(14)
O2 Si1 N5 88.43(13)
N3 Si1 N5 89.72(13)
O1 Si1 N7 87.84(13)
O2 Si1 N7 91.89(13)
N3 Si1 N7 179.9(2)
N5 Si1 N7 90.18(13)
O1 Si1 N1 87.88(13)
O2 Si1 N1 91.81(14)
N3 Si1 N1 90.80(13)
N5 Si1 N1 179.44(19)
N7 Si1 N1 89.30(13)
C33 O1 Si1 128.6(2)
C40 O2 Si1 128.2(2)
C1 N1 C8 107.7(3)
C1 N1 Si1 127.1(3)
C8 N1 Si1 125.2(2)
C9 N2 C8 121.4(3)
C9 N3 C16 106.6(3)
C9 N3 Si1 125.9(2)
C16 N3 Si1 127.1(3)
C17 N4 C16 122.0(3)
C24 N5 C17 106.3(3)
C24 N5 Si1 126.8(2)
C17 N5 Si1 126.8(3)
C25 N6 C24 121.7(3)
C32 N7 C25 106.9(3)
C32 N7 Si1 126.5(3)
C25 N7 Si1 126.3(2)
C32 N8 C1 119.9(3)
N8 C1 N1 128.5(4)
N8 C1 C2 121.4(3)
N1 C1 C2 110.1(3)
C7 C2 C3 121.9(4)
C7 C2 C1 106.1(3)
C3 C2 C1 131.9(3)
C4 C3 C2 117.4(3)
C4 C3 H3A 121.3
C2 C3 H3A 121.3
C3 C4 C5 121.2(3)
C3 C4 H4A 119.4
C5 C4 H4A 119.4
C6 C5 C4 121.1(4)
C6 C5 H5A 119.5
C4 C5 H5A 119.5
C5 C6 C7 117.4(3)
C5 C6 H6A 121.3
C7 C6 H6A 121.3
C2 C7 C6 120.9(3)
C2 C7 C8 106.6(3)
C6 C7 C8 132.4(3)
N2 C8 N1 128.4(3)
N2 C8 C7 122.2(3)
N1 C8 C7 109.4(3)
N2 C9 N3 128.3(3)
N2 C9 C10 122.0(4)
N3 C9 C10 109.7(3)
C15 C10 C11 120.6(3)
C15 C10 C9 106.8(3)
C11 C10 C9 132.6(3)
C12 C11 C10 117.4(4)
C12 C11 H11A 121.3
C10 C11 H11A 121.3
C11 C12 C13 122.0(4)
C11 C12 H12A 119.0
C13 C12 H12A 119.0
C14 C13 C12 120.7(3)
C14 C13 H13A 119.6
C12 C13 H13A 119.6
C15 C14 C13 117.6(4)
C15 C14 H14A 121.2
C13 C14 H14A 121.2
C14 C15 C10 121.6(4)
C14 C15 C16 131.9(4)
C10 C15 C16 106.4(3)
N4 C16 N3 127.1(3)
N4 C16 C15 122.5(3)
N3 C16 C15 110.4(3)
N4 C17 N5 127.0(4)
N4 C17 C18 123.0(3)
N5 C17 C18 110.0(3)
C19 C18 C23 121.8(4)
C19 C18 C17 131.7(4)
C23 C18 C17 106.4(3)
C18 C19 C20 116.6(4)
C18 C19 H19A 121.7
C20 C19 H19A 121.7
C21 C20 C19 121.3(3)
C21 C20 H20A 119.4
C19 C20 H20A 119.4
C22 C21 C20 122.2(4)
C22 C21 H21A 118.9
C20 C21 H21A 118.9
C21 C22 C23 117.4(4)
C21 C22 H22A 121.3
C23 C22 H22A 121.3
C22 C23 C18 120.7(3)
C22 C23 C24 132.5(3)
C18 C23 C24 106.6(3)
N6 C24 N5 127.2(3)
N6 C24 C23 122.2(3)
N5 C24 C23 110.6(3)
N6 C25 N7 127.7(3)
N6 C25 C26 122.0(3)
N7 C25 C26 110.2(3)
C27 C26 C31 121.9(3)
C27 C26 C25 131.9(3)
C31 C26 C25 106.2(3)
C28 C27 C26 116.8(4)
C28 C27 H27A 121.6
C26 C27 H27A 121.6
C27 C28 C29 121.3(4)
C27 C28 H28A 119.3
C29 C28 H28A 119.3
C30 C29 C28 121.9(3)
C30 C29 H29A 119.1
C28 C29 H29A 119.1
C29 C30 C31 116.9(4)
C29 C30 H30A 121.5
C31 C30 H30A 121.5
C26 C31 C30 121.1(3)
C26 C31 C32 107.0(3)
C30 C31 C32 131.8(4)
N8 C32 N7 128.4(3)
N8 C32 C31 121.9(3)
N7 C32 C31 109.7(3)
O1 C33 C34 120.0(4)
O1 C33 C38 120.4(3)
C34 C33 C38 119.5(3)
C33 C34 C35 121.0(4)
C33 C34 H34A 119.5
C35 C34 H34A 119.5
C36 C35 C34 118.5(4)
C36 C35 C39 121.3(4)
C34 C35 C39 120.1(4)
C37 C36 C35 120.1(4)
C37 C36 H36A 120.0
C35 C36 H36A 120.0
C36 C37 C38 122.3(4)
C36 C37 H37A 118.8
C38 C37 H37A 118.8
C37 C38 C33 118.6(4)
C37 C38 H38A 120.7
C33 C38 H38A 120.7
C35 C39 H39A 109.5
C35 C39 H39B 109.5
H39A C39 H39B 109.5
C35 C39 H39C 109.5
H39A C39 H39C 109.5
H39B C39 H39C 109.5
O2 C40 C41 120.7(4)
O2 C40 C45 120.1(3)
C41 C40 C45 119.2(3)
C42 C41 C40 121.7(4)
C42 C41 H41A 119.2
C40 C41 H41A 119.2
C41 C42 C43 118.5(4)
C41 C42 C46 122.0(4)
C43 C42 C46 119.5(4)
C44 C43 C42 119.9(3)
C44 C43 H43A 120.0
C42 C43 H43A 120.0
C45 C44 C43 121.3(4)
C45 C44 H44A 119.4
C43 C44 H44A 119.4
C44 C45 C40 119.2(4)
C44 C45 H45A 120.4
C40 C45 H45A 120.4
C42 C46 H46A 109.5
C42 C46 H46B 109.5
H46A C46 H46B 109.5
C42 C46 H46C 109.5
H46A C46 H46C 109.5
H46B C46 H46C 109.5

loop_
_geom_bond_atom_site_label_1
_geom_bond_atom_site_label_2
_geom_bond_distance
Si1 O1 1.722(3)
Si1 O2 1.739(3)
Si1 N3 1.904(3)
Si1 N5 1.915(3)
Si1 N7 1.917(3)
Si1 N1 1.918(3)
O1 C33 1.379(4)
O2 C40 1.367(4)
N1 C1 1.358(5)
N1 C8 1.378(5)
N2 C9 1.302(5)
N2 C8 1.322(5)
N3 C9 1.382(5)
N3 C16 1.387(5)
N4 C17 1.313(5)
N4 C16 1.320(5)
N5 C24 1.383(5)
N5 C17 1.393(4)
N6 C25 1.325(5)
N6 C24 1.326(4)
N7 C32 1.378(5)
N7 C25 1.385(5)
N8 C32 1.318(5)
N8 C1 1.329(5)
C1 C2 1.464(5)
C2 C7 1.386(5)
C2 C3 1.388(5)
C3 C4 1.367(6)
C3 H3A 0.9500
C4 C5 1.418(6)
C4 H4A 0.9500
C5 C6 1.377(5)
C5 H5A 0.9500
C6 C7 1.395(5)
C6 H6A 0.9500
C7 C8 1.459(5)
C9 C10 1.451(5)
C10 C15 1.395(6)
C10 C11 1.402(6)
C11 C12 1.374(5)
C11 H11A 0.9500
C12 C13 1.398(6)
C12 H12A 0.9500
C13 C14 1.390(6)
C13 H13A 0.9500
C14 C15 1.385(5)
C14 H14A 0.9500
C15 C16 1.437(5)
C17 C18 1.444(6)
C18 C19 1.387(5)
C18 C23 1.402(5)
C19 C20 1.401(6)
C19 H19A 0.9500
C20 C21 1.384(6)
C20 H20A 0.9500
C21 C22 1.377(5)
C21 H21A 0.9500
C22 C23 1.391(6)
C22 H22A 0.9500
C23 C24 1.435(5)
C25 C26 1.453(5)
C26 C27 1.386(6)
C26 C31 1.389(5)
C27 C28 1.384(5)
C27 H27A 0.9500
C28 C29 1.394(6)
C28 H28A 0.9500
C29 C30 1.377(6)
C29 H29A 0.9500
C30 C31 1.391(5)
C30 H30A 0.9500
C31 C32 1.457(5)
C33 C34 1.389(5)
C33 C38 1.395(6)
C34 C35 1.410(5)
C34 H34A 0.9500
C35 C36 1.377(7)
C35 C39 1.501(6)
C36 C37 1.376(7)
C36 H36A 0.9500
C37 C38 1.378(5)
C37 H37A 0.9500
C38 H38A 0.9500
C39 H39A 0.9800
C39 H39B 0.9800
C39 H39C 0.9800
C40 C41 1.391(5)
C40 C45 1.400(6)
C41 C42 1.381(5)
C41 H41A 0.9500
C42 C43 1.399(7)
C42 C46 1.503(6)
C43 C44 1.390(6)
C43 H43A 0.9500
C44 C45 1.374(5)
C44 H44A 0.9500
C45 H45A 0.9500
C46 H46A 0.9800
C46 H46B 0.9800
C46 H46C 0.9800

_cod_database_fobs_code 2241735
